data_4500417
loop_
_publ_author_name
'Collas, Alain'
'Bagrowska, Izabela'
'Aleksandrzak, Krzysztof'
'Zeller, Matthias'
'Blockhuys, Frank'

_publ_section_title
;
 Competition between Methoxy-Based and Pyrazine-Based Synthons in
 Methoxy-Substituted Distyrylpyrazines
;
_journal_issue 4
_journal_name_full 'Crystal Growth &amp; Design'
_journal_page_first 1299
_journal_paper_doi 10.1021/cg101523f
_journal_volume 11
_journal_year 2011
_chemical_formula_moiety 'C26 H28 N2 O6'
_chemical_formula_sum 'C26 H28 N2 O6'
_chemical_formula_weight 464.50
_chemical_name_systematic
;
 ?
;
_space_group_IT_number 14
_symmetry_cell_setting monoclinic
_symmetry_space_group_name_Hall '-P 2ybc'
_symmetry_space_group_name_H-M 'P 1 21/c 1'
_atom_sites_solution_hydrogens geom
_atom_sites_solution_primary direct
_atom_sites_solution_secondary difmap
_audit_creation_method SHELXL-97
_cell_angle_alpha 90.00
_cell_angle_beta 117.533(19)
_cell_angle_gamma 90.00
_cell_formula_units_Z 2
_cell_length_a 8.040(2)
_cell_length_b 10.806(4)
_cell_length_c 15.268(5)
_cell_measurement_reflns_used 25
_cell_measurement_temperature 293(2)
_cell_measurement_theta_max 16.52
_cell_measurement_theta_min 5.84
_cell_volume 1176.3(7)
_computing_cell_refinement 'CAD4 Express (Enraf Nonius, 1994)'
_computing_data_collection 'CAD4 Express (Enraf Nonius, 1994)'
_computing_data_reduction 'XCAD4 (Harms & Wocadlo, 1996)'
_computing_molecular_graphics 'ORTEP (Farrugia, 1997) and Mercury (Macrae <I>et al.</I>, 2008)'
_computing_publication_material 'WINGX (Farrugia, 1999) and PLATON (Spek, 2001)'
_computing_structure_refinement 'SHELXL-97 (Sheldrick, 2008)'
_computing_structure_solution 'SHELXL-97 (Sheldrick, 2008)'
_diffrn_ambient_temperature 293(2)
_diffrn_measured_fraction_theta_full 1.000
_diffrn_measured_fraction_theta_max 1.000
_diffrn_measurement_device '\k-geometry diffractometer'
_diffrn_measurement_device_type 'Enraf Nonius CAD4'
_diffrn_measurement_method '\w/2/q scans'
_diffrn_radiation_monochromator graphite
_diffrn_radiation_source 'fine-focus sealed tube'
_diffrn_radiation_type MoK\a
_diffrn_radiation_wavelength 0.71073
_diffrn_reflns_av_R_equivalents 0.1382
_diffrn_reflns_av_sigmaI/netI 0.1690
_diffrn_reflns_limit_h_max 9
_diffrn_reflns_limit_h_min 0
_diffrn_reflns_limit_k_max 13
_diffrn_reflns_limit_k_min -13
_diffrn_reflns_limit_l_max 16
_diffrn_reflns_limit_l_min -18
_diffrn_reflns_number 4503
_diffrn_reflns_theta_full 24.10
_diffrn_reflns_theta_max 25.61
_diffrn_reflns_theta_min 2.41
_diffrn_standards_decay_% 59
_diffrn_standards_interval_time 60
_diffrn_standards_number 3
_exptl_absorpt_coefficient_mu 0.094
_exptl_absorpt_correction_type none
_exptl_crystal_colour yellow
_exptl_crystal_density_diffrn 1.312
_exptl_crystal_density_method 'not measured'
_exptl_crystal_description block
_exptl_crystal_F_000 492
_exptl_crystal_size_max 0.34
_exptl_crystal_size_mid 0.32
_exptl_crystal_size_min 0.32
_refine_diff_density_max 0.480
_refine_diff_density_min -0.236
_refine_diff_density_rms 0.059
_refine_ls_extinction_method none
_refine_ls_goodness_of_fit_ref 0.933
_refine_ls_hydrogen_treatment constr
_refine_ls_matrix_type full
_refine_ls_number_parameters 157
_refine_ls_number_reflns 2164
_refine_ls_number_restraints 0
_refine_ls_restrained_S_all 0.933
_refine_ls_R_factor_all 0.2265
_refine_ls_R_factor_gt 0.0736
_refine_ls_shift/su_max 0.000
_refine_ls_shift/su_mean 0.000
_refine_ls_structure_factor_coef Fsqd
_refine_ls_weighting_details 'calc w=1/[\s^2^(Fo^2^)+(0.1245P)^2^+0.0000P] where P=(Fo^2^+2Fc^2^)/3'
_refine_ls_weighting_scheme calc
_refine_ls_wR_factor_gt 0.1847
_refine_ls_wR_factor_ref 0.2494
_reflns_number_gt 776
_reflns_number_total 2164
_reflns_threshold_expression >2\s(I)
_cod_data_source_file cg101523f_si_005.cif
_cod_data_source_block new
_cod_depositor_comments
;
The following automatic conversions were performed:

'_symmetry_cell_setting' value 'Monoclinic' changed to 'monoclinic'
according to /home/saulius/struct/CIF-dictionaries/cif_core.dic
dictionary named 'cif_core.dic' version 2.4.1 from 2010-06-29.

Automatic conversion script
Id: cif_fix_values 1715 2011-07-08 13:25:40Z adriana 
;
_cod_original_cell_volume 1176.2(7)
_cod_original_sg_symbol_H-M 'P 21/c'
_cod_database_code 4500417

loop_
_symmetry_equiv_pos_as_xyz
'x, y, z'
'-x, y+1/2, -z+1/2'
'-x, -y, -z'
'x, -y-1/2, z-1/2'

loop_
_atom_site_label
_atom_site_type_symbol
_atom_site_fract_x
_atom_site_fract_y
_atom_site_fract_z
_atom_site_U_iso_or_equiv
_atom_site_adp_type
_atom_site_occupancy
_atom_site_symmetry_multiplicity
_atom_site_calc_flag
_atom_site_refinement_flags
C1 C 0.0400(7) 0.3537(5) 0.1276(4) 0.0456(15) Uani 1 1 d .
C2 C -0.1029(7) 0.2790(5) 0.0602(4) 0.0498(15) Uani 1 1 d .
H2 H -0.1212 0.2725 -0.0044 0.060 Uiso 1 1 calc R
C3 C -0.2180(7) 0.2142(5) 0.0893(4) 0.0491(15) Uani 1 1 d .
C4 C -0.1914(7) 0.2224(5) 0.1856(4) 0.0456(14) Uani 1 1 d .
C5 C -0.0547(7) 0.3010(5) 0.2502(4) 0.0456(14) Uani 1 1 d .
C6 C 0.0587(7) 0.3659(5) 0.2224(4) 0.0495(15) Uani 1 1 d .
H6 H 0.1493 0.4188 0.2672 0.059 Uiso 1 1 calc R
C7 C 0.1813(8) 0.4143(6) 0.1060(5) 0.0593(17) Uani 1 1 d .
H7 H 0.2693 0.4628 0.1565 0.071 Uiso 1 1 calc R
C8 C 0.1997(8) 0.4088(6) 0.0232(5) 0.0577(17) Uani 1 1 d .
H8 H 0.1053 0.3697 -0.0315 0.069 Uiso 1 1 calc R
C9 C 0.3545(8) 0.4589(5) 0.0132(5) 0.0526(16) Uani 1 1 d .
C10 C 0.3636(9) 0.4451(6) -0.0756(5) 0.0585(17) Uani 1 1 d .
H10 H 0.2643 0.4059 -0.1279 0.070 Uiso 1 1 calc R
C31 C -0.3991(8) 0.1248(7) -0.0719(5) 0.073(2) Uani 1 1 d .
H31A H -0.4326 0.2044 -0.1031 0.110 Uiso 1 1 calc R
H31B H -0.5010 0.0680 -0.1054 0.110 Uiso 1 1 calc R
H31C H -0.2896 0.0947 -0.0749 0.110 Uiso 1 1 calc R
C41 C -0.4724(8) 0.1967(6) 0.1978(5) 0.074(2) Uani 1 1 d .
H41A H -0.4569 0.2774 0.2268 0.110 Uiso 1 1 calc R
H41B H -0.5296 0.1426 0.2261 0.110 Uiso 1 1 calc R
H41C H -0.5511 0.2024 0.1278 0.110 Uiso 1 1 calc R
C51 C 0.0848(9) 0.3958(7) 0.4090(5) 0.077(2) Uani 1 1 d .
H51A H 0.2087 0.3776 0.4181 0.115 Uiso 1 1 calc R
H51B H 0.0835 0.3911 0.4715 0.115 Uiso 1 1 calc R
H51C H 0.0496 0.4777 0.3824 0.115 Uiso 1 1 calc R
N1 N 0.4949(7) 0.5152(5) 0.0893(4) 0.0581(14) Uani 1 1 d .
O3 O -0.3606(5) 0.1356(4) 0.0291(3) 0.0617(12) Uani 1 1 d .
O4 O -0.2927(5) 0.1483(4) 0.2169(3) 0.0576(12) Uani 1 1 d .
O5 O -0.0439(5) 0.3089(4) 0.3428(3) 0.0599(12) Uani 1 1 d .

loop_
_atom_site_aniso_label
_atom_site_aniso_U_11
_atom_site_aniso_U_22
_atom_site_aniso_U_33
_atom_site_aniso_U_23
_atom_site_aniso_U_13
_atom_site_aniso_U_12
C1 0.047(3) 0.048(4) 0.048(4) 0.005(3) 0.028(3) -0.001(3)
C2 0.051(3) 0.054(4) 0.042(3) 0.012(3) 0.019(3) 0.012(3)
C3 0.042(3) 0.047(4) 0.052(4) 0.000(3) 0.017(3) -0.004(3)
C4 0.038(3) 0.051(4) 0.049(4) 0.005(3) 0.021(3) 0.002(3)
C5 0.047(3) 0.057(4) 0.036(3) 0.006(3) 0.023(3) 0.000(3)
C6 0.047(3) 0.043(3) 0.057(4) 0.000(3) 0.022(3) -0.003(3)
C7 0.059(4) 0.061(4) 0.054(4) -0.003(3) 0.023(3) -0.007(3)
C8 0.066(4) 0.050(4) 0.060(4) -0.006(3) 0.032(3) -0.001(3)
C9 0.058(4) 0.050(4) 0.058(4) 0.013(3) 0.034(3) 0.007(3)
C10 0.069(4) 0.059(4) 0.058(4) 0.005(3) 0.038(3) -0.001(3)
C31 0.068(4) 0.094(6) 0.059(5) -0.019(4) 0.030(3) -0.010(4)
C41 0.071(4) 0.075(5) 0.081(5) 0.002(4) 0.040(4) 0.000(4)
C51 0.090(5) 0.093(5) 0.054(4) -0.015(4) 0.041(4) -0.031(4)
N1 0.064(3) 0.063(3) 0.055(3) 0.002(3) 0.033(3) -0.001(3)
O3 0.059(2) 0.071(3) 0.055(3) -0.010(2) 0.0266(19) -0.010(2)
O4 0.055(2) 0.055(3) 0.062(3) 0.008(2) 0.027(2) -0.004(2)
O5 0.068(3) 0.073(3) 0.046(2) -0.001(2) 0.032(2) -0.019(2)

loop_
_atom_type_symbol
_atom_type_description
_atom_type_scat_dispersion_real
_atom_type_scat_dispersion_imag
_atom_type_scat_source
C C 0.0033 0.0016 'International Tables Vol C Tables 4.2.6.8 and 6.1.1.4'
H H 0.0000 0.0000 'International Tables Vol C Tables 4.2.6.8 and 6.1.1.4'
N N 0.0061 0.0033 'International Tables Vol C Tables 4.2.6.8 and 6.1.1.4'
O O 0.0106 0.0060 'International Tables Vol C Tables 4.2.6.8 and 6.1.1.4'

loop_
_geom_angle_atom_site_label_1
_geom_angle_atom_site_label_2
_geom_angle_atom_site_label_3
_geom_angle
_geom_angle_site_symmetry_1
C6 C1 C2 118.7(5) .
C6 C1 C7 117.8(5) .
C2 C1 C7 123.4(5) .
C3 C2 C1 120.1(5) .
C3 C2 H2 120.0 .
C1 C2 H2 120.0 .
O3 C3 C4 114.8(5) .
O3 C3 C2 124.7(5) .
C4 C3 C2 120.5(5) .
O4 C4 C5 120.9(5) .
O4 C4 C3 120.3(5) .
C5 C4 C3 118.7(5) .
C6 C5 O5 123.6(5) .
C6 C5 C4 121.3(5) .
O5 C5 C4 115.1(5) .
C5 C6 C1 120.6(5) .
C5 C6 H6 119.7 .
C1 C6 H6 119.7 .
C8 C7 C1 128.6(6) .
C8 C7 H7 115.7 .
C1 C7 H7 115.7 .
C7 C8 C9 124.4(6) .
C7 C8 H8 117.8 .
C9 C8 H8 117.8 .
N1 C9 C10 119.3(5) .
N1 C9 C8 120.6(6) .
C10 C9 C8 120.1(6) .
N1 C10 C9 123.7(6) 3_665
N1 C10 H10 118.2 3_665
C9 C10 H10 118.2 .
O3 C31 H31A 109.5 .
O3 C31 H31B 109.5 .
H31A C31 H31B 109.5 .
O3 C31 H31C 109.5 .
H31A C31 H31C 109.5 .
H31B C31 H31C 109.5 .
O4 C41 H41A 109.5 .
O4 C41 H41B 109.5 .
H41A C41 H41B 109.5 .
O4 C41 H41C 109.5 .
H41A C41 H41C 109.5 .
H41B C41 H41C 109.5 .
O5 C51 H51A 109.5 .
O5 C51 H51B 109.5 .
H51A C51 H51B 109.5 .
O5 C51 H51C 109.5 .
H51A C51 H51C 109.5 .
H51B C51 H51C 109.5 .
C10 N1 C9 117.1(5) 3_665
C3 O3 C31 117.8(5) .
C4 O4 C41 114.8(4) .
C5 O5 C51 116.9(4) .

loop_
_geom_bond_atom_site_label_1
_geom_bond_atom_site_label_2
_geom_bond_distance
_geom_bond_site_symmetry_2
C1 C6 1.390(8) .
C1 C2 1.392(7) .
C1 C7 1.475(8) .
C2 C3 1.387(7) .
C2 H2 0.9300 .
C3 O3 1.380(6) .
C3 C4 1.387(7) .
C4 O4 1.376(6) .
C4 C5 1.378(7) .
C5 C6 1.365(7) .
C5 O5 1.378(6) .
C6 H6 0.9300 .
C7 C8 1.340(8) .
C7 H7 0.9300 .
C8 C9 1.428(8) .
C8 H8 0.9300 .
C9 N1 1.335(7) .
C9 C10 1.399(8) .
C10 N1 1.320(7) 3_665
C10 H10 0.9300 .
C31 O3 1.431(7) .
C31 H31A 0.9600 .
C31 H31B 0.9600 .
C31 H31C 0.9600 .
C41 O4 1.434(6) .
C41 H41A 0.9600 .
C41 H41B 0.9600 .
C41 H41C 0.9600 .
C51 O5 1.418(7) .
C51 H51A 0.9600 .
C51 H51B 0.9600 .
C51 H51C 0.9600 .
N1 C10 1.320(7) 3_665

loop_
_geom_torsion_atom_site_label_1
_geom_torsion_atom_site_label_2
_geom_torsion_atom_site_label_3
_geom_torsion_atom_site_label_4
_geom_torsion
_geom_torsion_site_symmetry_4
C6 C1 C2 C3 -2.9(8) .
C7 C1 C2 C3 172.9(5) .
C1 C2 C3 O3 -178.5(5) .
C1 C2 C3 C4 -0.4(8) .
O3 C3 C4 O4 5.0(7) .
C2 C3 C4 O4 -173.2(5) .
O3 C3 C4 C5 -178.5(4) .
C2 C3 C4 C5 3.2(8) .
O4 C4 C5 C6 173.6(5) .
C3 C4 C5 C6 -2.8(8) .
O4 C4 C5 O5 -7.0(7) .
C3 C4 C5 O5 176.7(5) .
O5 C5 C6 C1 -179.9(5) .
C4 C5 C6 C1 -0.5(8) .
C2 C1 C6 C5 3.3(8) .
C7 C1 C6 C5 -172.7(5) .
C6 C1 C7 C8 175.1(6) .
C2 C1 C7 C8 -0.6(9) .
C1 C7 C8 C9 -172.2(6) .
C7 C8 C9 N1 0.5(9) .
C7 C8 C9 C10 178.1(6) .
N1 C9 C10 N1 0.2(10) 3_665
C8 C9 C10 N1 -177.4(6) 3_665
C10 C9 N1 C10 -0.2(9) 3_665
C8 C9 N1 C10 177.4(5) 3_665
C4 C3 O3 C31 178.5(5) .
C2 C3 O3 C31 -3.4(8) .
C5 C4 O4 C41 97.4(6) .
C3 C4 O4 C41 -86.3(6) .
C6 C5 O5 C51 4.2(8) .
C4 C5 O5 C51 -175.3(5) .
